data_4067699
loop_
_publ_author_name
'Romain, Charles'
'Brelot, Lydia'
'Bellemin-Laponnaz, St\'ephane'
'Dagorne, Samuel'

_publ_section_title
;
 Synthesis and Structural Characterization of a Novel Family of Titanium
 Complexes Bearing a Tridentate Bis-phenolate-N-heterocyclic Carbene
 Dianionic Ligand and Their Use in the Controlled ROP ofrac-Lactide
;
_journal_issue 5
_journal_name_full Organometallics
_journal_page_first 1191
_journal_paper_doi 10.1021/om901084n
_journal_volume 29
_journal_year 2010
_chemical_formula_moiety 'C31 H44 Cl2 N2 O2 Ti, C12 H12, 2(C6 H6)'
_chemical_formula_sum 'C55 H68 Cl2 N2 O2 Ti'
_chemical_formula_weight 907.91
_chemical_name_systematic
;
 ?
;
_space_group_IT_number 114
_symmetry_cell_setting tetragonal
_symmetry_space_group_name_Hall 'P -4 2n'
_symmetry_space_group_name_H-M 'P -4 21 c'
_atom_sites_solution_hydrogens geom
_atom_sites_solution_primary direct
_atom_sites_solution_secondary difmap
_audit_creation_method SHELXL-97
_cell_angle_alpha 90.00
_cell_angle_beta 90.00
_cell_angle_gamma 90.00
_cell_formula_units_Z 4
_cell_length_a 17.1459(7)
_cell_length_b 17.1459(7)
_cell_length_c 17.4839(5)
_cell_measurement_reflns_used 9616
_cell_measurement_temperature 173(2)
_cell_measurement_theta_max 27.485
_cell_measurement_theta_min 0.998
_cell_volume 5139.9(3)
_computing_cell_refinement 'Denzo (Nonius B.V., 1998)'
_computing_data_collection 'Collect (Nonius B.V., 1998)'
_computing_data_reduction 'Denzo (Nonius B.V., 1998)'
_computing_molecular_graphics 'PLATON 98 (Spek, 1998)'
_computing_publication_material 'SHELXL-97 (Sheldrick, 1997)'
_computing_structure_refinement 'SHELXL-97 (Sheldrick, 1997)'
_computing_structure_solution 'SHELXS-97 (Sheldrick, 1997)'
_diffrn_ambient_temperature 173(2)
_diffrn_measured_fraction_theta_full 0.999
_diffrn_measured_fraction_theta_max 0.999
_diffrn_measurement_device_type KappaCCD
_diffrn_measurement_method 'phi and omega scans'
_diffrn_radiation_monochromator graphite
_diffrn_radiation_source 'fine-focus sealed tube'
_diffrn_radiation_type MoK\a
_diffrn_radiation_wavelength 0.71073
_diffrn_reflns_av_R_equivalents 0.0978
_diffrn_reflns_av_sigmaI/netI 0.0923
_diffrn_reflns_limit_h_max 12
_diffrn_reflns_limit_h_min -19
_diffrn_reflns_limit_k_max 15
_diffrn_reflns_limit_k_min -22
_diffrn_reflns_limit_l_max 22
_diffrn_reflns_limit_l_min -16
_diffrn_reflns_number 17143
_diffrn_reflns_theta_full 27.48
_diffrn_reflns_theta_max 27.48
_diffrn_reflns_theta_min 1.66
_exptl_absorpt_coefficient_mu 0.311
_exptl_absorpt_correction_type none
_exptl_crystal_colour red
_exptl_crystal_density_diffrn 1.173
_exptl_crystal_density_method 'not measured'
_exptl_crystal_description block
_exptl_crystal_F_000 1936
_exptl_crystal_size_max 0.29
_exptl_crystal_size_mid 0.20
_exptl_crystal_size_min 0.15
_refine_diff_density_max 0.377
_refine_diff_density_min -0.590
_refine_diff_density_rms 0.124
_refine_ls_abs_structure_details 'Flack H D (1983), Acta Cryst. A39, 876-881'
_refine_ls_abs_structure_Flack 0.02(5)
_refine_ls_extinction_method none
_refine_ls_goodness_of_fit_ref 1.044
_refine_ls_hydrogen_treatment constr
_refine_ls_matrix_type full
_refine_ls_number_parameters 275
_refine_ls_number_reflns 5846
_refine_ls_number_restraints 0
_refine_ls_restrained_S_all 1.044
_refine_ls_R_factor_all 0.1006
_refine_ls_R_factor_gt 0.0616
_refine_ls_shift/su_max 0.001
_refine_ls_shift/su_mean 0.000
_refine_ls_structure_factor_coef Fsqd
_refine_ls_weighting_details 'calc w=1/[\s^2^(Fo^2^)+(0.0833P)^2^+0.0000P] where P=(Fo^2^+2Fc^2^)/3'
_refine_ls_weighting_scheme calc
_refine_ls_wR_factor_gt 0.1327
_refine_ls_wR_factor_ref 0.1582
_reflns_number_gt 4142
_reflns_number_total 5846
_reflns_threshold_expression I>2sigma(I)
_cod_data_source_file om901084n_si_002.cif
_cod_data_source_block charles3
_cod_depositor_comments
;
The following automatic conversions were performed:

'_symmetry_cell_setting' value 'Tetragonal' changed to 'tetragonal'
according to /home/saulius/struct/CIF-dictionaries/cif_core.dic
dictionary named 'cif_core.dic' version 2.4.1 from 2010-06-29.

Automatic conversion script
Id: cif_fix_values 1715 2011-07-08 13:25:40Z adriana 
;
_cod_original_cell_volume 5140.0(3)
_cod_database_code 4067699

loop_
_symmetry_equiv_pos_as_xyz
'x, y, z'
'-x, -y, z'
'x+1/2, -y+1/2, -z+1/2'
'-x+1/2, y+1/2, -z+1/2'
'y+1/2, x+1/2, z+1/2'
'-y+1/2, -x+1/2, z+1/2'
'-y, x, -z'
'y, -x, -z'

loop_
_atom_site_label
_atom_site_type_symbol
_atom_site_fract_x
_atom_site_fract_y
_atom_site_fract_z
_atom_site_U_iso_or_equiv
_atom_site_adp_type
_atom_site_occupancy
_atom_site_symmetry_multiplicity
_atom_site_calc_flag
_atom_site_refinement_flags
_atom_site_disorder_assembly
_atom_site_disorder_group
C1 C 0.34383(19) 0.04527(18) 0.76394(17) 0.0280(7) Uani 1 1 d . . .
C2 C 0.26683(19) 0.0649(2) 0.78699(17) 0.0293(7) Uani 1 1 d . . .
C3 C 0.2141(2) 0.08239(19) 0.72913(17) 0.0310(8) Uani 1 1 d . . .
H3 H 0.1623 0.0961 0.7430 0.037 Uiso 1 1 calc R . .
C4 C 0.2337(2) 0.08082(19) 0.65134(17) 0.0278(7) Uani 1 1 d . . .
C5 C 0.3091(2) 0.06165(18) 0.63069(17) 0.0279(7) Uani 1 1 d . . .
H5 H 0.3236 0.0608 0.5782 0.034 Uiso 1 1 calc R . .
C6 C 0.36424(18) 0.04354(19) 0.68707(17) 0.0265(7) Uani 1 1 d . . .
C7 C 0.2438(2) 0.0669(2) 0.87154(18) 0.0378(9) Uani 1 1 d . . .
C8 C 0.2570(2) -0.0140(2) 0.9076(2) 0.0492(10) Uani 1 1 d . . .
H8A H 0.2278 -0.0533 0.8786 0.074 Uiso 1 1 calc R . .
H8B H 0.2388 -0.0135 0.9607 0.074 Uiso 1 1 calc R . .
H8C H 0.3127 -0.0266 0.9064 0.074 Uiso 1 1 calc R . .
C9 C 0.2922(2) 0.1288(3) 0.9139(2) 0.0519(11) Uani 1 1 d . . .
H9A H 0.2782 0.1286 0.9682 0.078 Uiso 1 1 calc R . .
H9B H 0.2815 0.1803 0.8921 0.078 Uiso 1 1 calc R . .
H9C H 0.3478 0.1168 0.9083 0.078 Uiso 1 1 calc R . .
C10 C 0.1575(2) 0.0877(3) 0.88196(19) 0.0488(11) Uani 1 1 d . . .
H10A H 0.1251 0.0478 0.8574 0.073 Uiso 1 1 calc R . .
H10B H 0.1470 0.1385 0.8585 0.073 Uiso 1 1 calc R . .
H10C H 0.1452 0.0900 0.9366 0.073 Uiso 1 1 calc R . .
C11 C 0.17031(19) 0.0990(2) 0.59137(18) 0.0329(7) Uani 1 1 d . . .
C12 C 0.1032(2) 0.0407(2) 0.6010(2) 0.0451(9) Uani 1 1 d . . .
H12A H 0.0624 0.0521 0.5633 0.068 Uiso 1 1 calc R . .
H12B H 0.0815 0.0453 0.6527 0.068 Uiso 1 1 calc R . .
H12C H 0.1227 -0.0124 0.5931 0.068 Uiso 1 1 calc R . .
C13 C 0.2008(2) 0.0928(3) 0.50924(18) 0.0440(10) Uani 1 1 d . . .
H13A H 0.2250 0.0416 0.5016 0.066 Uiso 1 1 calc R . .
H13B H 0.2395 0.1338 0.5002 0.066 Uiso 1 1 calc R . .
H13C H 0.1573 0.0991 0.4734 0.066 Uiso 1 1 calc R . .
C14 C 0.1400(2) 0.1818(2) 0.6043(2) 0.0469(9) Uani 1 1 d . . .
H14A H 0.0986 0.1931 0.5672 0.070 Uiso 1 1 calc R . .
H14B H 0.1827 0.2190 0.5976 0.070 Uiso 1 1 calc R . .
H14C H 0.1191 0.1862 0.6563 0.070 Uiso 1 1 calc R . .
C15 C 0.5000 0.0000 0.70955(19) 0.0258(9) Uani 1 2 d S . .
C16 C 0.45867(18) 0.0163(2) 0.58220(15) 0.0322(8) Uani 1 1 d . . .
H16A H 0.4568 0.0684 0.5577 0.039 Uiso 1 1 calc R . .
H16B H 0.4223 -0.0191 0.5552 0.039 Uiso 1 1 calc R . .
C17 C 0.2810(3) -0.1374(3) 0.6845(3) 0.0592(12) Uani 1 1 d . . .
H17 H 0.2336 -0.1186 0.7056 0.071 Uiso 1 1 calc R . .
C18 C 0.3413(3) -0.1574(3) 0.7311(3) 0.0599(12) Uani 1 1 d . . .
H18 H 0.3362 -0.1521 0.7850 0.072 Uiso 1 1 calc R . .
C19 C 0.4084(3) -0.1850(3) 0.7008(3) 0.0660(14) Uani 1 1 d . . .
H19 H 0.4502 -0.1990 0.7338 0.079 Uiso 1 1 calc R . .
C20 C 0.4171(3) -0.1930(3) 0.6238(3) 0.0681(14) Uani 1 1 d . . .
H20 H 0.4646 -0.2122 0.6032 0.082 Uiso 1 1 calc R . .
C21 C 0.3573(3) -0.1733(3) 0.5763(3) 0.0694(14) Uani 1 1 d . . .
H21 H 0.3627 -0.1795 0.5226 0.083 Uiso 1 1 calc R . .
C22 C 0.2892(3) -0.1445(3) 0.6064(3) 0.0670(14) Uani 1 1 d . . .
H22 H 0.2478 -0.1295 0.5734 0.080 Uiso 1 1 calc R . .
C23 C 0.5523(8) -0.3488(6) 0.7789(8) 0.0591(7) Uani 0.50 1 d P A 1
H23 H 0.5308 -0.3722 0.8234 0.071 Uiso 0.50 1 calc PR A 1
C24 C 0.5944(7) -0.2832(7) 0.7834(7) 0.0591(7) Uani 0.50 1 d P A 1
H24 H 0.5978 -0.2571 0.8312 0.071 Uiso 0.50 1 calc PR A 1
C25 C 0.6330(8) -0.2519(8) 0.7212(6) 0.0591(7) Uani 0.50 1 d P A 1
H25 H 0.6637 -0.2063 0.7279 0.071 Uiso 0.50 1 calc PR A 1
C26 C 0.6281(6) -0.2845(6) 0.6514(7) 0.0591(7) Uani 0.50 1 d P A 1
H26 H 0.6544 -0.2615 0.6092 0.071 Uiso 0.50 1 calc PR A 1
C27 C 0.5824(6) -0.3549(7) 0.6408(6) 0.0591(7) Uani 0.50 1 d P A 1
H27 H 0.5802 -0.3814 0.5932 0.071 Uiso 0.50 1 calc PR A 1
C28 C 0.5412(8) -0.3818(8) 0.7065(5) 0.0591(7) Uani 0.50 1 d P A 1
H28 H 0.5050 -0.4234 0.7009 0.071 Uiso 0.50 1 calc PR A 1
C23B C 0.5565(8) -0.3237(6) 0.7786(8) 0.0591(7) Uani 0.50 1 d P B 2
H23B H 0.5324 -0.3253 0.8275 0.071 Uiso 0.50 1 calc PR B 2
C24B C 0.6041(7) -0.2652(6) 0.7646(7) 0.0591(7) Uani 0.50 1 d P B 2
H24B H 0.6168 -0.2287 0.8036 0.071 Uiso 0.50 1 calc PR B 2
C25B C 0.6341(7) -0.2580(8) 0.6946(6) 0.0591(7) Uani 0.50 1 d P B 2
H25B H 0.6687 -0.2162 0.6836 0.071 Uiso 0.50 1 calc PR B 2
C26B C 0.6141(7) -0.3140(7) 0.6350(6) 0.0591(7) Uani 0.50 1 d P B 2
H26B H 0.6338 -0.3100 0.5844 0.071 Uiso 0.50 1 calc PR B 2
C27B C 0.5627(6) -0.3753(6) 0.6581(7) 0.0591(7) Uani 0.50 1 d P B 2
H27B H 0.5450 -0.4125 0.6217 0.071 Uiso 0.50 1 calc PR B 2
C28B C 0.5396(8) -0.3802(8) 0.7307(5) 0.0591(7) Uani 0.50 1 d P B 2
H28B H 0.5110 -0.4244 0.7477 0.071 Uiso 0.50 1 calc PR B 2
N1 N 0.43952(15) 0.02143(15) 0.66489(13) 0.0271(6) Uani 1 1 d . . .
O1 O 0.39846(13) 0.02750(14) 0.81592(11) 0.0327(5) Uani 1 1 d . . .
Cl1 Cl 0.52855(5) 0.10915(6) 0.90205(4) 0.0405(2) Uani 1 1 d . . .
Ti1 Ti 0.5000 0.0000 0.83308(4) 0.0291(2) Uani 1 2 d S . .

loop_
_atom_site_aniso_label
_atom_site_aniso_U_11
_atom_site_aniso_U_22
_atom_site_aniso_U_33
_atom_site_aniso_U_23
_atom_site_aniso_U_13
_atom_site_aniso_U_12
C1 0.0307(18) 0.0296(18) 0.0238(14) -0.0009(13) -0.0014(13) -0.0013(14)
C2 0.0298(19) 0.0341(19) 0.0239(15) 0.0003(13) 0.0009(13) 0.0017(15)
C3 0.0304(19) 0.036(2) 0.0266(15) -0.0015(14) 0.0002(14) 0.0006(15)
C4 0.0292(18) 0.0229(17) 0.0313(17) -0.0026(13) -0.0023(13) -0.0005(14)
C5 0.032(2) 0.0298(19) 0.0220(14) 0.0005(13) -0.0011(14) -0.0060(15)
C6 0.0274(18) 0.0286(18) 0.0233(14) -0.0022(13) 0.0008(12) 0.0003(14)
C7 0.031(2) 0.057(3) 0.0252(16) -0.0033(16) 0.0032(14) -0.0002(18)
C8 0.043(2) 0.069(3) 0.0351(17) 0.017(2) 0.0090(16) 0.006(2)
C9 0.055(3) 0.072(3) 0.0280(18) -0.0181(18) 0.0050(17) 0.004(2)
C10 0.038(2) 0.078(3) 0.0302(18) 0.0004(17) 0.0089(15) 0.012(2)
C11 0.0287(18) 0.0381(19) 0.0318(16) 0.0024(15) -0.0045(14) 0.0035(15)
C12 0.035(2) 0.056(2) 0.0445(19) 0.0033(18) -0.0077(17) -0.0054(19)
C13 0.036(2) 0.066(3) 0.0298(17) 0.0059(17) -0.0058(15) 0.0057(19)
C14 0.048(2) 0.048(2) 0.045(2) 0.0019(18) -0.0105(18) 0.0092(19)
C15 0.026(2) 0.033(3) 0.0185(16) 0.000 0.000 -0.006(2)
C16 0.0317(18) 0.050(2) 0.0154(13) 0.0008(15) -0.0021(12) 0.0044(16)
C17 0.055(3) 0.048(3) 0.075(3) -0.009(2) 0.008(2) -0.005(2)
C18 0.081(4) 0.052(3) 0.046(2) 0.005(2) -0.004(2) -0.009(2)
C19 0.066(3) 0.048(3) 0.084(4) 0.011(2) -0.032(3) -0.004(2)
C20 0.056(3) 0.058(3) 0.091(4) 0.004(3) 0.014(3) 0.004(2)
C21 0.098(4) 0.060(3) 0.051(3) 0.004(2) 0.007(3) 0.000(3)
C22 0.068(3) 0.052(3) 0.081(3) 0.003(3) -0.036(3) -0.003(2)
C23 0.0599(16) 0.0546(19) 0.0627(19) 0.0110(19) 0.0001(16) -0.0080(13)
C24 0.0599(16) 0.0546(19) 0.0627(19) 0.0110(19) 0.0001(16) -0.0080(13)
C25 0.0599(16) 0.0546(19) 0.0627(19) 0.0110(19) 0.0001(16) -0.0080(13)
C26 0.0599(16) 0.0546(19) 0.0627(19) 0.0110(19) 0.0001(16) -0.0080(13)
C27 0.0599(16) 0.0546(19) 0.0627(19) 0.0110(19) 0.0001(16) -0.0080(13)
C28 0.0599(16) 0.0546(19) 0.0627(19) 0.0110(19) 0.0001(16) -0.0080(13)
C23B 0.0599(16) 0.0546(19) 0.0627(19) 0.0110(19) 0.0001(16) -0.0080(13)
C24B 0.0599(16) 0.0546(19) 0.0627(19) 0.0110(19) 0.0001(16) -0.0080(13)
C25B 0.0599(16) 0.0546(19) 0.0627(19) 0.0110(19) 0.0001(16) -0.0080(13)
C26B 0.0599(16) 0.0546(19) 0.0627(19) 0.0110(19) 0.0001(16) -0.0080(13)
C27B 0.0599(16) 0.0546(19) 0.0627(19) 0.0110(19) 0.0001(16) -0.0080(13)
C28B 0.0599(16) 0.0546(19) 0.0627(19) 0.0110(19) 0.0001(16) -0.0080(13)
N1 0.0280(14) 0.0370(16) 0.0162(11) -0.0009(11) 0.0013(10) -0.0017(12)
O1 0.0298(12) 0.0494(15) 0.0189(9) -0.0026(9) -0.0003(9) 0.0023(11)
Cl1 0.0433(5) 0.0512(6) 0.0269(4) -0.0062(4) 0.0019(3) -0.0051(4)
Ti1 0.0281(4) 0.0440(5) 0.0152(3) 0.000 0.000 0.0003(4)

loop_
_atom_type_symbol
_atom_type_description
_atom_type_scat_dispersion_real
_atom_type_scat_dispersion_imag
_atom_type_scat_source
C C 0.0033 0.0016 'International Tables Vol C Tables 4.2.6.8 and 6.1.1.4'
H H 0.0000 0.0000 'International Tables Vol C Tables 4.2.6.8 and 6.1.1.4'
N N 0.0061 0.0033 'International Tables Vol C Tables 4.2.6.8 and 6.1.1.4'
O O 0.0106 0.0060 'International Tables Vol C Tables 4.2.6.8 and 6.1.1.4'
Cl Cl 0.1484 0.1585 'International Tables Vol C Tables 4.2.6.8 and 6.1.1.4'
Ti Ti 0.2776 0.4457 'International Tables Vol C Tables 4.2.6.8 and 6.1.1.4'

loop_
_geom_angle_atom_site_label_1
_geom_angle_atom_site_label_2
_geom_angle_atom_site_label_3
_geom_angle
_geom_angle_site_symmetry_1
_geom_angle_site_symmetry_3
O1 C1 C6 118.4(3) . .
O1 C1 C2 120.7(3) . .
C6 C1 C2 120.9(3) . .
C3 C2 C1 116.7(3) . .
C3 C2 C7 122.1(3) . .
C1 C2 C7 121.3(3) . .
C2 C3 C4 123.2(3) . .
C2 C3 H3 118.4 . .
C4 C3 H3 118.4 . .
C5 C4 C3 118.8(3) . .
C5 C4 C11 122.0(3) . .
C3 C4 C11 119.2(3) . .
C4 C5 C6 120.0(3) . .
C4 C5 H5 120.0 . .
C6 C5 H5 120.0 . .
C1 C6 N1 120.4(3) . .
C1 C6 C5 120.4(3) . .
N1 C6 C5 119.2(3) . .
C2 C7 C10 111.6(3) . .
C2 C7 C9 110.0(3) . .
C10 C7 C9 107.7(3) . .
C2 C7 C8 109.7(3) . .
C10 C7 C8 107.6(3) . .
C9 C7 C8 110.2(3) . .
C7 C8 H8A 109.5 . .
C7 C8 H8B 109.5 . .
H8A C8 H8B 109.5 . .
C7 C8 H8C 109.5 . .
H8A C8 H8C 109.5 . .
H8B C8 H8C 109.5 . .
C7 C9 H9A 109.5 . .
C7 C9 H9B 109.5 . .
H9A C9 H9B 109.5 . .
C7 C9 H9C 109.5 . .
H9A C9 H9C 109.5 . .
H9B C9 H9C 109.5 . .
C7 C10 H10A 109.5 . .
C7 C10 H10B 109.5 . .
H10A C10 H10B 109.5 . .
C7 C10 H10C 109.5 . .
H10A C10 H10C 109.5 . .
H10B C10 H10C 109.5 . .
C14 C11 C13 108.6(3) . .
C14 C11 C12 109.4(3) . .
C13 C11 C12 108.3(3) . .
C14 C11 C4 109.1(3) . .
C13 C11 C4 112.5(3) . .
C12 C11 C4 108.9(3) . .
C11 C12 H12A 109.5 . .
C11 C12 H12B 109.5 . .
H12A C12 H12B 109.5 . .
C11 C12 H12C 109.5 . .
H12A C12 H12C 109.5 . .
H12B C12 H12C 109.5 . .
C11 C13 H13A 109.5 . .
C11 C13 H13B 109.5 . .
H13A C13 H13B 109.5 . .
C11 C13 H13C 109.5 . .
H13A C13 H13C 109.5 . .
H13B C13 H13C 109.5 . .
C11 C14 H14A 109.5 . .
C11 C14 H14B 109.5 . .
H14A C14 H14B 109.5 . .
C11 C14 H14C 109.5 . .
H14A C14 H14C 109.5 . .
H14B C14 H14C 109.5 . .
N1 C15 N1 109.3(3) . 2_655
N1 C15 Ti1 125.36(15) . .
N1 C15 Ti1 125.36(15) 2_655 .
N1 C16 C16 103.14(16) . 2_655
N1 C16 H16A 111.1 . .
C16 C16 H16A 111.1 2_655 .
N1 C16 H16B 111.1 . .
C16 C16 H16B 111.1 2_655 .
H16A C16 H16B 109.1 . .
C18 C17 C22 119.6(5) . .
C18 C17 H17 120.2 . .
C22 C17 H17 120.2 . .
C19 C18 C17 120.0(4) . .
C19 C18 H18 120.0 . .
C17 C18 H18 120.0 . .
C18 C19 C20 121.0(4) . .
C18 C19 H19 119.5 . .
C20 C19 H19 119.5 . .
C21 C20 C19 119.7(5) . .
C21 C20 H20 120.1 . .
C19 C20 H20 120.1 . .
C20 C21 C22 119.7(5) . .
C20 C21 H21 120.1 . .
C22 C21 H21 120.1 . .
C21 C22 C17 119.9(4) . .
C21 C22 H22 120.1 . .
C17 C22 H22 120.1 . .
C24 C23 C28 117.8(12) . .
C24 C23 H23 121.1 . .
C28 C23 H23 121.1 . .
C23 C24 C25 122.6(12) . .
C23 C24 H24 118.7 . .
C25 C24 H24 118.7 . .
C26 C25 C24 121.5(11) . .
C26 C25 H25 119.2 . .
C24 C25 H25 119.2 . .
C25 C26 C27 119.7(10) . .
C25 C26 H26 120.1 . .
C27 C26 H26 120.1 . .
C28 C27 C26 115.8(10) . .
C28 C27 H27 122.1 . .
C26 C27 H27 122.1 . .
C23 C28 C27 122.0(12) . .
C23 C28 H28 119.0 . .
C27 C28 H28 119.0 . .
C28B C23B C24B 125.5(13) . .
C28B C23B H23B 117.3 . .
C24B C23B H23B 117.3 . .
C23B C24B C25B 118.7(12) . .
C23B C24B H24B 120.6 . .
C25B C24B H24B 120.6 . .
C24B C25B C26B 120.3(11) . .
C24B C25B H25B 119.8 . .
C26B C25B H25B 119.8 . .
C27B C26B C25B 115.3(10) . .
C27B C26B H26B 122.4 . .
C25B C26B H26B 122.4 . .
C28B C27B C26B 119.9(11) . .
C28B C27B H27B 120.0 . .
C26B C27B H27B 120.0 . .
C23B C28B C27B 119.7(13) . .
C23B C28B H28B 120.1 . .
C27B C28B H28B 120.1 . .
C15 N1 C6 128.5(2) . .
C15 N1 C16 112.2(2) . .
C6 N1 C16 119.3(2) . .
C1 O1 Ti1 146.6(2) . .
O1 Ti1 O1 161.12(13) . 2_655
O1 Ti1 C15 80.56(6) . .
O1 Ti1 C15 80.56(6) 2_655 .
O1 Ti1 Cl1 95.40(7) . 2_655
O1 Ti1 Cl1 94.56(7) 2_655 2_655
C15 Ti1 Cl1 121.94(3) . 2_655
O1 Ti1 Cl1 94.56(7) . .
O1 Ti1 Cl1 95.40(7) 2_655 .
C15 Ti1 Cl1 121.94(3) . .
Cl1 Ti1 Cl1 116.12(5) 2_655 .

loop_
_geom_bond_atom_site_label_1
_geom_bond_atom_site_label_2
_geom_bond_distance
_geom_bond_site_symmetry_2
C1 O1 1.340(4) .
C1 C6 1.389(4) .
C1 C2 1.421(4) .
C2 C3 1.389(4) .
C2 C7 1.530(4) .
C3 C4 1.401(4) .
C3 H3 0.9500 .
C4 C5 1.383(5) .
C4 C11 1.542(4) .
C5 C6 1.400(4) .
C5 H5 0.9500 .
C6 N1 1.400(4) .
C7 C10 1.533(5) .
C7 C9 1.536(5) .
C7 C8 1.540(5) .
C8 H8A 0.9800 .
C8 H8B 0.9800 .
C8 H8C 0.9800 .
C9 H9A 0.9800 .
C9 H9B 0.9800 .
C9 H9C 0.9800 .
C10 H10A 0.9800 .
C10 H10B 0.9800 .
C10 H10C 0.9800 .
C11 C14 1.529(5) .
C11 C13 1.532(4) .
C11 C12 1.533(5) .
C12 H12A 0.9800 .
C12 H12B 0.9800 .
C12 H12C 0.9800 .
C13 H13A 0.9800 .
C13 H13B 0.9800 .
C13 H13C 0.9800 .
C14 H14A 0.9800 .
C14 H14B 0.9800 .
C14 H14C 0.9800 .
C15 N1 1.349(3) .
C15 N1 1.349(3) 2_655
C15 Ti1 2.160(3) .
C16 N1 1.485(4) .
C16 C16 1.524(6) 2_655
C16 H16A 0.9900 .
C16 H16B 0.9900 .
C17 C18 1.360(7) .
C17 C22 1.378(7) .
C17 H17 0.9500 .
C18 C19 1.353(7) .
C18 H18 0.9500 .
C19 C20 1.362(7) .
C19 H19 0.9500 .
C20 C21 1.361(7) .
C20 H20 0.9500 .
C21 C22 1.372(7) .
C21 H21 0.9500 .
C22 H22 0.9500 .
C23 C24 1.338(15) .
C23 C28 1.400(17) .
C23 H23 0.9500 .
C24 C25 1.382(15) .
C24 H24 0.9500 .
C25 C26 1.345(15) .
C25 H25 0.9500 .
C26 C27 1.450(14) .
C26 H26 0.9500 .
C27 C28 1.425(15) .
C27 H27 0.9500 .
C28 H28 0.9500 .
C23B C28B 1.313(17) .
C23B C24B 1.317(15) .
C23B H23B 0.9500 .
C24B C25B 1.333(15) .
C24B H24B 0.9500 .
C25B C26B 1.458(16) .
C25B H25B 0.9500 .
C26B C27B 1.431(14) .
C26B H26B 0.9500 .
C27B C28B 1.332(14) .
C27B H27B 0.9500 .
C28B H28B 0.9500 .
O1 Ti1 1.828(2) .
Cl1 Ti1 2.2794(9) .
Ti1 O1 1.828(2) 2_655
Ti1 Cl1 2.2794(9) 2_655

loop_
_geom_torsion_atom_site_label_1
_geom_torsion_atom_site_label_2
_geom_torsion_atom_site_label_3
_geom_torsion_atom_site_label_4
_geom_torsion
_geom_torsion_site_symmetry_1
_geom_torsion_site_symmetry_4
O1 C1 C2 C3 -179.9(3) . .
C6 C1 C2 C3 -0.4(5) . .
O1 C1 C2 C7 0.4(5) . .
C6 C1 C2 C7 180.0(3) . .
C1 C2 C3 C4 0.5(5) . .
C7 C2 C3 C4 -179.9(3) . .
C2 C3 C4 C5 -0.6(5) . .
C2 C3 C4 C11 178.3(3) . .
C3 C4 C5 C6 0.6(5) . .
C11 C4 C5 C6 -178.3(3) . .
O1 C1 C6 N1 1.9(5) . .
C2 C1 C6 N1 -177.7(3) . .
O1 C1 C6 C5 180.0(3) . .
C2 C1 C6 C5 0.4(5) . .
C4 C5 C6 C1 -0.5(5) . .
C4 C5 C6 N1 177.6(3) . .
C3 C2 C7 C10 1.7(5) . .
C1 C2 C7 C10 -178.7(3) . .
C3 C2 C7 C9 -117.8(4) . .
C1 C2 C7 C9 61.8(4) . .
C3 C2 C7 C8 120.8(4) . .
C1 C2 C7 C8 -59.6(4) . .
C5 C4 C11 C14 -120.3(4) . .
C3 C4 C11 C14 60.8(4) . .
C5 C4 C11 C13 0.2(5) . .
C3 C4 C11 C13 -178.6(3) . .
C5 C4 C11 C12 120.3(3) . .
C3 C4 C11 C12 -58.5(4) . .
C22 C17 C18 C19 -0.7(7) . .
C17 C18 C19 C20 0.2(7) . .
C18 C19 C20 C21 -0.3(8) . .
C19 C20 C21 C22 0.9(8) . .
C20 C21 C22 C17 -1.5(7) . .
C18 C17 C22 C21 1.4(7) . .
C28 C23 C24 C25 -6.6(18) . .
C23 C24 C25 C26 2.4(18) . .
C24 C25 C26 C27 -1.1(16) . .
C25 C26 C27 C28 4.0(15) . .
C24 C23 C28 C27 9.8(18) . .
C26 C27 C28 C23 -8.4(16) . .
C28B C23B C24B C25B 5.1(19) . .
C23B C24B C25B C26B 0.2(17) . .
C24B C25B C26B C27B -1.0(15) . .
C25B C26B C27B C28B -3.1(14) . .
C24B C23B C28B C27B -9(2) . .
C26B C27B C28B C23B 8.1(17) . .
N1 C15 N1 C6 176.1(3) 2_655 .
Ti1 C15 N1 C6 -3.9(3) . .
N1 C15 N1 C16 -1.13(17) 2_655 .
Ti1 C15 N1 C16 178.87(17) . .
C1 C6 N1 C15 -0.1(5) . .
C5 C6 N1 C15 -178.2(3) . .
C1 C6 N1 C16 177.0(3) . .
C5 C6 N1 C16 -1.1(4) . .
C16 C16 N1 C15 2.8(4) 2_655 .
C16 C16 N1 C6 -174.8(3) 2_655 .
C6 C1 O1 Ti1 1.4(6) . .
C2 C1 O1 Ti1 -179.0(3) . .
C1 O1 Ti1 O1 -3.8(4) . 2_655
C1 O1 Ti1 C15 -3.8(4) . .
C1 O1 Ti1 Cl1 -125.4(4) . 2_655
C1 O1 Ti1 Cl1 117.8(4) . .
N1 C15 Ti1 O1 4.36(16) . .
N1 C15 Ti1 O1 -175.64(16) 2_655 .
N1 C15 Ti1 O1 -175.64(16) . 2_655
N1 C15 Ti1 O1 4.36(16) 2_655 2_655
N1 C15 Ti1 Cl1 94.85(14) . 2_655
N1 C15 Ti1 Cl1 -85.15(14) 2_655 2_655
N1 C15 Ti1 Cl1 -85.15(14) . .
N1 C15 Ti1 Cl1 94.85(14) 2_655 .
